data_7203415
loop_
_publ_author_name
'Ayuk M. Ako'
'Valeriu Mereacre'
'Ian J. Hewitt'
'Rodolphe Cl\'erac'
'Lollita Lecren'
'Christopher E. Anson'
'Annie K. Powell'

_publ_section_title
;
 Enhancing single molecule magnet parameters. Synthesis, crystal
 structures and magnetic properties of mixed-valent
 Mn<small><sub>4</sub></small> SMMs
;
_journal_issue 26
_journal_name_full 'Journal of Materials Chemistry'
_journal_page_first 2579
_journal_paper_doi 10.1039/b604611h
_journal_volume 16
_journal_year 2006
_chemical_formula_sum 'C54 H75.9 Mn4 N4.7 O20.3'
_chemical_formula_weight 1335.45
_chemical_name_systematic
;
?
;
_space_group_IT_number 15
_symmetry_cell_setting monoclinic
_symmetry_space_group_name_Hall '-C 2yc'
_symmetry_space_group_name_H-M 'C 1 2/c 1'
_atom_sites_solution_hydrogens geom
_atom_sites_solution_primary direct
_atom_sites_solution_secondary difmap
_audit_creation_method SHELXL-97
_cell_angle_alpha 90.00
_cell_angle_beta 119.915(9)
_cell_angle_gamma 90.00
_cell_formula_units_Z 4
_cell_length_a 30.242(3)
_cell_length_b 8.6710(6)
_cell_length_c 26.618(3)
_cell_measurement_reflns_used 15801
_cell_measurement_temperature 150(2)
_cell_measurement_theta_max 27.21
_cell_measurement_theta_min 1.55
_cell_volume 6050.0(11)
_computing_cell_refinement 'X-Area 1.09 (Stoe & Cie GmbH, 2000)'
_computing_data_collection 'WinXpose 1.05 (Stoe & Cie GmbH, 2000)'
_computing_data_reduction 'X-Area 1.09 (Stoe & Cie GmbH, 2000)'
_computing_molecular_graphics 'SHELXTL 5.1 (Bruker AXS Inc., 1997)'
_computing_publication_material 'SHELXTL 5.1 (Bruker AXS Inc., 1997)'
_computing_structure_refinement 'SHELXTL 5.1 (Bruker AXS Inc., 1997)'
_computing_structure_solution 'SHELXTL 5.1 (Bruker AXS Inc., 1997)'
_diffrn_ambient_temperature 150(2)
_diffrn_detector_area_resol_mean 6.667
_diffrn_measured_fraction_theta_full 0.908
_diffrn_measured_fraction_theta_max 0.894
_diffrn_measurement_device_type 'Stoe IPDS II'
_diffrn_measurement_method 'area detector'
_diffrn_radiation_monochromator graphite
_diffrn_radiation_source 'rotating anode'
_diffrn_radiation_type MoK\a
_diffrn_radiation_wavelength 0.71073
_diffrn_reflns_av_R_equivalents 0.0478
_diffrn_reflns_av_sigmaI/netI 0.0456
_diffrn_reflns_limit_h_max 29
_diffrn_reflns_limit_h_min -38
_diffrn_reflns_limit_k_max 11
_diffrn_reflns_limit_k_min -8
_diffrn_reflns_limit_l_max 33
_diffrn_reflns_limit_l_min -33
_diffrn_reflns_number 13938
_diffrn_reflns_theta_full 25.00
_diffrn_reflns_theta_max 26.85
_diffrn_reflns_theta_min 1.55
_exptl_absorpt_coefficient_mu 0.893
_exptl_absorpt_correction_T_max 0.983
_exptl_absorpt_correction_T_min 0.765
_exptl_absorpt_correction_type multi-scan
_exptl_absorpt_process_details
;
XPREP in SHELXTL 5.1 (Bruker AXS Inc., 1997)
;
_exptl_crystal_colour orange
_exptl_crystal_density_diffrn 1.466
_exptl_crystal_density_method 'not measured'
_exptl_crystal_description block
_exptl_crystal_F_000 2781
_exptl_crystal_size_max 0.18
_exptl_crystal_size_mid 0.08
_exptl_crystal_size_min 0.06
_refine_diff_density_max 1.361
_refine_diff_density_min -0.833
_refine_diff_density_rms 0.127
_refine_ls_extinction_method none
_refine_ls_goodness_of_fit_ref 1.091
_refine_ls_hydrogen_treatment mixed
_refine_ls_matrix_type full
_refine_ls_number_parameters 386
_refine_ls_number_reflns 5810
_refine_ls_number_restraints 4
_refine_ls_restrained_S_all 1.090
_refine_ls_R_factor_all 0.1091
_refine_ls_R_factor_gt 0.0904
_refine_ls_shift/su_max 0.001
_refine_ls_shift/su_mean 0.000
_refine_ls_structure_factor_coef Fsqd
_refine_ls_weighting_details 'calc w=1/[\s^2^(Fo^2^)+(0.1123P)^2^+44.2229P] where P=(Fo^2^+2Fc^2^)/3'
_refine_ls_weighting_scheme calc
_refine_ls_wR_factor_gt 0.2279
_refine_ls_wR_factor_ref 0.2397
_reflns_number_gt 4525
_reflns_number_total 5810
_reflns_threshold_expression >2sigma(I)
_cod_data_source_file b604611h.txt
_cod_data_source_block a200a
_cod_original_cell_volume 6050.0(10)
_cod_original_formula_sum 'C54 H75.90 Mn4 N4.70 O20.30'
_cod_database_code 7203415

loop_
_symmetry_equiv_pos_as_xyz
'x, y, z'
'-x, y, -z+1/2'
'x+1/2, y+1/2, z'
'-x+1/2, y+1/2, -z+1/2'
'-x, -y, -z'
'x, -y, z-1/2'
'-x+1/2, -y+1/2, -z'
'x+1/2, -y+1/2, z-1/2'

loop_
_atom_site_label
_atom_site_type_symbol
_atom_site_fract_x
_atom_site_fract_y
_atom_site_fract_z
_atom_site_U_iso_or_equiv
_atom_site_adp_type
_atom_site_occupancy
_atom_site_symmetry_multiplicity
_atom_site_calc_flag
_atom_site_refinement_flags
_atom_site_disorder_assembly
_atom_site_disorder_group
Mn1 Mn 0.45966(4) 0.42538(11) 0.51436(3) 0.0363(3) Uani 1 1 d . . .
Mn2 Mn 0.42447(4) 0.47251(11) 0.37808(4) 0.0366(3) Uani 1 1 d . . .
O1 O 0.50281(16) 0.6092(5) 0.53975(16) 0.0365(9) Uani 1 1 d . . .
O2 O 0.40951(17) 0.5223(6) 0.44477(17) 0.0444(11) Uani 1 1 d . . .
O3A O 0.4048(4) 0.6650(12) 0.6526(5) 0.065(3) Uani 0.62 1 d P A 1
H3A H 0.3881 0.7092 0.6659 0.097 Uiso 0.62 1 calc PR A 1
O3B O 0.3804(8) 0.680(3) 0.6260(9) 0.081(6) Uiso 0.38 1 d P A 2
H3B H 0.4104 0.6927 0.6533 0.121 Uiso 0.38 1 calc PR A 2
O4 O 0.48862(16) 0.6486(5) 0.41474(16) 0.0386(9) Uani 1 1 d . . .
O5 O 0.33844(19) 0.4431(6) 0.31437(19) 0.0485(11) Uani 1 1 d D . .
H5 H 0.329(3) 0.350(5) 0.299(3) 0.058 Uiso 1 1 d D . .
O6 O 0.43986(18) 0.4104(7) 0.30899(19) 0.0512(12) Uani 1 1 d D . .
H6 H 0.414(2) 0.380(8) 0.275(2) 0.061 Uiso 1 1 d D . .
O7 O 0.42223(19) 0.2358(6) 0.49364(19) 0.0571(13) Uani 1 1 d . . .
O8 O 0.40271(19) 0.2224(6) 0.3986(2) 0.0540(12) Uani 1 1 d . . .
O9 O 0.3703(2) 0.2546(6) 0.2227(2) 0.0571(13) Uani 1 1 d D . .
O10 O 0.31411(19) 0.1865(6) 0.25024(19) 0.0523(12) Uani 1 1 d . . .
N1 N 0.4133(2) 0.5640(7) 0.5473(2) 0.0437(13) Uani 1 1 d . . .
N2 N 0.3970(2) 0.6938(7) 0.3175(2) 0.0454(13) Uani 1 1 d . . .
C1 C 0.4442(3) 0.7055(8) 0.5708(3) 0.0425(14) Uani 1 1 d . . .
H1A H 0.4677 0.6923 0.6129 0.051 Uiso 1 1 calc R . .
H1B H 0.4213 0.7932 0.5655 0.051 Uiso 1 1 calc R . .
C2 C 0.4754(2) 0.7431(7) 0.5409(2) 0.0388(13) Uani 1 1 d . . .
H2A H 0.4522 0.7785 0.5007 0.047 Uiso 1 1 calc R . .
H2B H 0.4998 0.8273 0.5620 0.047 Uiso 1 1 calc R . .
C3 C 0.3643(3) 0.5872(14) 0.4942(3) 0.077(3) Uani 1 1 d . . .
H3C H 0.3406 0.5048 0.4917 0.092 Uiso 1 1 calc R . .
H3D H 0.3498 0.6868 0.4973 0.092 Uiso 1 1 calc R . .
C4 C 0.3663(3) 0.5873(15) 0.4423(3) 0.085(4) Uani 1 1 d . . .
H4A H 0.3395 0.6296 0.4075 0.102 Uiso 1 1 calc R . .
C5 C 0.4067(4) 0.4746(10) 0.5904(4) 0.066(2) Uani 1 1 d . A .
H5A H 0.4409 0.4562 0.6243 0.079 Uiso 1 1 calc R . .
H5B H 0.3924 0.3726 0.5732 0.079 Uiso 1 1 calc R . .
C6 C 0.3735(4) 0.5427(13) 0.6122(4) 0.072(3) Uani 1 1 d . . .
H6A H 0.3418 0.5858 0.5798 0.087 Uiso 0.62 1 calc PR A 1
H6B H 0.3645 0.4636 0.6324 0.087 Uiso 0.62 1 calc PR A 1
H6C H 0.3374 0.5291 0.5818 0.087 Uiso 0.38 1 calc PR A 2
H6D H 0.3789 0.4824 0.6464 0.087 Uiso 0.38 1 calc PR A 2
C7 C 0.4247(3) 0.8275(8) 0.3549(3) 0.0562(19) Uani 1 1 d . . .
H7A H 0.4112 0.8494 0.3812 0.067 Uiso 1 1 calc R . .
H7B H 0.4186 0.9196 0.3303 0.067 Uiso 1 1 calc R . .
C8 C 0.4808(3) 0.7975(8) 0.3899(3) 0.0509(17) Uani 1 1 d . . .
H8A H 0.4963 0.8039 0.3649 0.061 Uiso 1 1 calc R . .
H8B H 0.4971 0.8759 0.4209 0.061 Uiso 1 1 calc R . .
C9 C 0.3412(3) 0.7080(10) 0.2949(3) 0.0535(19) Uani 1 1 d . . .
H9A H 0.3269 0.7876 0.2642 0.064 Uiso 1 1 calc R . .
H9B H 0.3353 0.7415 0.3266 0.064 Uiso 1 1 calc R . .
C10 C 0.3146(3) 0.5586(10) 0.2710(3) 0.060(2) Uani 1 1 d . . .
H10A H 0.2782 0.5678 0.2595 0.072 Uiso 1 1 calc R . .
H10B H 0.3169 0.5304 0.2362 0.072 Uiso 1 1 calc R . .
C11 C 0.4085(3) 0.6692(10) 0.2700(3) 0.057(2) Uani 1 1 d . . .
H11A H 0.4205 0.7673 0.2619 0.069 Uiso 1 1 calc R . .
H11B H 0.3768 0.6386 0.2344 0.069 Uiso 1 1 calc R . .
C12 C 0.4491(3) 0.5448(11) 0.2851(3) 0.059(2) Uani 1 1 d . . .
H12A H 0.4500 0.5162 0.2496 0.071 Uiso 1 1 calc R . .
H12B H 0.4829 0.5874 0.3132 0.071 Uiso 1 1 calc R . .
C13 C 0.3968(3) 0.1837(9) 0.4400(3) 0.0514(17) Uani 1 1 d . . .
C14 C 0.3538(3) 0.0799(8) 0.4308(3) 0.0503(16) Uani 1 1 d . . .
C15 C 0.3440(3) 0.0471(8) 0.4746(3) 0.0510(17) Uani 1 1 d . . .
H15A H 0.3662 0.0878 0.5121 0.061 Uiso 1 1 calc R . .
C16 C 0.3023(4) -0.0443(10) 0.4668(4) 0.070(2) Uani 1 1 d . . .
H16A H 0.2956 -0.0618 0.4976 0.084 Uiso 1 1 calc R . .
C17 C 0.2710(3) -0.1085(9) 0.4113(3) 0.0568(19) Uani 1 1 d . . .
H17A H 0.2429 -0.1719 0.4043 0.068 Uiso 1 1 calc R . .
C18 C 0.2812(3) -0.0795(9) 0.3675(4) 0.060(2) Uani 1 1 d . . .
H18A H 0.2601 -0.1244 0.3305 0.072 Uiso 1 1 calc R . .
C19 C 0.3223(3) 0.0154(9) 0.3761(3) 0.0541(18) Uani 1 1 d . . .
H19A H 0.3285 0.0353 0.3451 0.065 Uiso 1 1 calc R . .
C20 C 0.3351(2) 0.1700(8) 0.2200(2) 0.0422(14) Uani 1 1 d . . .
C21 C 0.3176(3) 0.0390(7) 0.1772(2) 0.0424(14) Uani 1 1 d . . .
C22 C 0.2722(3) -0.0364(9) 0.1617(3) 0.0554(18) Uani 1 1 d . . .
H22A H 0.2520 -0.0040 0.1779 0.066 Uiso 1 1 calc R . .
C23 C 0.2559(4) -0.1578(10) 0.1232(4) 0.079(3) Uani 1 1 d . . .
H23A H 0.2249 -0.2092 0.1134 0.095 Uiso 1 1 calc R . .
C24 C 0.2847(5) -0.2048(11) 0.0987(5) 0.095(4) Uani 1 1 d . . .
H24A H 0.2734 -0.2884 0.0721 0.114 Uiso 1 1 calc R . .
C25 C 0.3302(5) -0.1305(12) 0.1129(5) 0.094(3) Uani 1 1 d . . .
H25A H 0.3498 -0.1615 0.0956 0.113 Uiso 1 1 calc R . .
C26 C 0.3468(4) -0.0086(10) 0.1531(4) 0.067(2) Uani 1 1 d . . .
H26A H 0.3782 0.0414 0.1638 0.081 Uiso 1 1 calc R . .
C32A C 0.0000 0.6570(19) 0.2500 0.058(4) Uiso 0.70 2 d SP B 1
H32A H -0.0341 0.6946 0.2217 0.087 Uiso 0.35 1 calc PR B 1
H32B H 0.0249 0.6946 0.2396 0.087 Uiso 0.35 1 calc PR B 1
H32C H 0.0091 0.6946 0.2887 0.087 Uiso 0.35 1 calc PR B 1
C32B C -0.001(2) 0.545(7) 0.197(2) 0.069(14) Uiso 0.15 1 d P B 2
H32D H 0.0115 0.6520 0.2016 0.103 Uiso 0.15 1 calc PR B 2
H32E H -0.0355 0.5387 0.1643 0.103 Uiso 0.15 1 calc PR B 2
H32F H 0.0218 0.4781 0.1901 0.103 Uiso 0.15 1 calc PR B 2
C31 C 0.0000 0.496(2) 0.2500 0.103(5) Uiso 1 2 d S . .
N31 N 0.0000 0.357(3) 0.2500 0.110(7) Uiso 0.70 2 d SPU B 1
O31 O 0.0179(15) 0.366(5) 0.2833(17) 0.068(10) Uiso 0.15 1 d PU B 2
H31 H 0.0208 0.2951 0.2638 0.101 Uiso 0.15 1 calc PR B 2

loop_
_atom_site_aniso_label
_atom_site_aniso_U_11
_atom_site_aniso_U_22
_atom_site_aniso_U_33
_atom_site_aniso_U_23
_atom_site_aniso_U_13
_atom_site_aniso_U_12
Mn1 0.0425(5) 0.0393(5) 0.0277(4) 0.0007(3) 0.0180(4) 0.0069(4)
Mn2 0.0409(5) 0.0387(5) 0.0323(4) -0.0012(3) 0.0198(4) 0.0026(4)
O1 0.042(2) 0.038(2) 0.0360(19) 0.0033(16) 0.0243(17) 0.0133(19)
O2 0.042(2) 0.063(3) 0.0340(19) 0.0104(19) 0.0234(18) 0.014(2)
O3A 0.081(7) 0.074(7) 0.075(6) -0.033(5) 0.065(6) -0.018(6)
O4 0.044(2) 0.037(2) 0.0349(19) 0.0039(16) 0.0198(17) 0.0003(19)
O5 0.053(3) 0.058(3) 0.041(2) -0.003(2) 0.029(2) 0.001(2)
O6 0.048(3) 0.070(3) 0.045(2) -0.013(2) 0.030(2) -0.004(2)
O7 0.057(3) 0.049(3) 0.039(2) -0.005(2) 0.005(2) -0.007(2)
O8 0.049(3) 0.060(3) 0.050(3) -0.009(2) 0.022(2) 0.000(2)
O9 0.069(3) 0.063(3) 0.057(3) -0.020(2) 0.045(3) -0.028(3)
O10 0.051(3) 0.071(3) 0.040(2) -0.010(2) 0.027(2) -0.014(3)
N1 0.052(3) 0.052(3) 0.038(2) -0.004(2) 0.030(2) -0.007(3)
N2 0.045(3) 0.052(3) 0.030(2) 0.004(2) 0.012(2) 0.003(3)
C1 0.050(3) 0.039(3) 0.049(3) -0.001(3) 0.032(3) 0.009(3)
C2 0.038(3) 0.037(3) 0.041(3) 0.004(2) 0.019(2) 0.012(3)
C3 0.041(4) 0.140(9) 0.048(4) -0.021(5) 0.021(3) 0.013(5)
C4 0.056(4) 0.164(10) 0.041(4) 0.021(5) 0.028(3) 0.061(6)
C5 0.107(7) 0.056(4) 0.075(5) -0.015(4) 0.075(5) -0.023(5)
C6 0.076(5) 0.109(8) 0.055(4) -0.011(4) 0.050(4) -0.011(5)
C7 0.066(4) 0.040(4) 0.046(3) 0.007(3) 0.015(3) 0.002(3)
C8 0.065(4) 0.034(3) 0.041(3) 0.005(2) 0.017(3) -0.001(3)
C9 0.047(4) 0.078(5) 0.033(3) 0.008(3) 0.018(3) 0.022(4)
C10 0.053(4) 0.085(6) 0.040(3) 0.000(3) 0.022(3) 0.003(4)
C11 0.057(4) 0.082(5) 0.034(3) -0.002(3) 0.023(3) -0.017(4)
C12 0.054(4) 0.090(6) 0.040(3) -0.017(4) 0.028(3) -0.013(4)
C13 0.053(4) 0.061(4) 0.036(3) -0.002(3) 0.019(3) -0.006(4)
C14 0.052(4) 0.045(4) 0.049(3) 0.002(3) 0.021(3) 0.005(3)
C15 0.049(4) 0.041(4) 0.054(4) 0.002(3) 0.019(3) -0.003(3)
C16 0.076(5) 0.059(5) 0.073(5) 0.002(4) 0.035(5) -0.009(4)
C17 0.046(4) 0.045(4) 0.065(4) -0.002(3) 0.016(3) -0.006(3)
C18 0.046(4) 0.052(4) 0.066(4) -0.007(3) 0.016(3) -0.004(3)
C19 0.052(4) 0.050(4) 0.049(3) -0.007(3) 0.017(3) 0.005(3)
C20 0.042(3) 0.047(4) 0.034(3) 0.005(2) 0.016(2) -0.002(3)
C21 0.053(4) 0.035(3) 0.037(3) 0.002(2) 0.021(3) -0.003(3)
C22 0.054(4) 0.055(4) 0.048(4) 0.001(3) 0.019(3) -0.012(4)
C23 0.094(7) 0.052(5) 0.065(5) -0.005(4) 0.019(5) -0.023(5)
C24 0.131(10) 0.049(5) 0.086(7) -0.017(5) 0.039(7) -0.015(6)
C25 0.145(11) 0.057(5) 0.104(8) -0.024(5) 0.080(8) -0.001(7)
C26 0.078(5) 0.055(5) 0.078(5) -0.017(4) 0.047(5) 0.000(4)

loop_
_atom_type_symbol
_atom_type_description
_atom_type_scat_dispersion_real
_atom_type_scat_dispersion_imag
_atom_type_scat_source
C C 0.0033 0.0016 'International Tables Vol C Tables 4.2.6.8 and 6.1.1.4'
H H 0.0000 0.0000 'International Tables Vol C Tables 4.2.6.8 and 6.1.1.4'
N N 0.0061 0.0033 'International Tables Vol C Tables 4.2.6.8 and 6.1.1.4'
O O 0.0106 0.0060 'International Tables Vol C Tables 4.2.6.8 and 6.1.1.4'
Mn Mn 0.3368 0.7283 'International Tables Vol C Tables 4.2.6.8 and 6.1.1.4'

loop_
_geom_angle_atom_site_label_1
_geom_angle_atom_site_label_2
_geom_angle_atom_site_label_3
_geom_angle
_geom_angle_site_symmetry_1
_geom_angle_site_symmetry_3
_geom_angle_publ_flag
O4 Mn1 O2 174.0(2) 5_666 . ?
O4 Mn1 O7 94.20(19) 5_666 . ?
O2 Mn1 O7 91.7(2) . . ?
O4 Mn1 O1 81.50(17) 5_666 . ?
O2 Mn1 O1 92.7(2) . . ?
O7 Mn1 O1 175.34(19) . . ?
O4 Mn1 O1 99.52(17) 5_666 5_666 ?
O2 Mn1 O1 81.26(16) . 5_666 ?
O7 Mn1 O1 96.6(2) . 5_666 ?
O1 Mn1 O1 82.39(17) . 5_666 ?
O4 Mn1 N1 98.95(19) 5_666 . ?
O2 Mn1 N1 78.53(19) . . ?
O7 Mn1 N1 99.9(2) . . ?
O1 Mn1 N1 82.64(18) . . ?
O1 Mn1 N1 154.16(18) 5_666 . ?
O4 Mn1 Mn1 91.52(14) 5_666 5_666 ?
O2 Mn1 Mn1 85.46(14) . 5_666 ?
O7 Mn1 Mn1 134.11(18) . 5_666 ?
O1 Mn1 Mn1 44.76(12) . 5_666 ?
O1 Mn1 Mn1 37.63(11) 5_666 5_666 ?
N1 Mn1 Mn1 124.09(15) . 5_666 ?
O2 Mn2 O6 177.6(2) . . ?
O2 Mn2 O4 89.80(18) . . ?
O6 Mn2 O4 91.88(18) . . ?
O2 Mn2 O5 90.28(17) . . ?
O6 Mn2 O5 89.40(17) . . ?
O4 Mn2 O5 143.09(17) . . ?
O2 Mn2 O1 76.43(15) . 5_666 ?
O6 Mn2 O1 102.73(17) . 5_666 ?
O4 Mn2 O1 65.99(15) . 5_666 ?
O5 Mn2 O1 148.89(18) . 5_666 ?
O2 Mn2 N2 105.08(19) . . ?
O6 Mn2 N2 77.1(2) . . ?
O4 Mn2 N2 71.54(17) . . ?
O5 Mn2 N2 72.85(19) . . ?
O1 Mn2 N2 137.51(18) 5_666 . ?
O2 Mn2 O8 78.08(19) . . ?
O6 Mn2 O8 99.6(2) . . ?
O4 Mn2 O8 141.25(15) . . ?
O5 Mn2 O8 74.40(18) . . ?
O1 Mn2 O8 75.37(16) 5_666 . ?
N2 Mn2 O8 147.09(18) . . ?
C2 O1 Mn1 112.0(4) . . ?
C2 O1 Mn1 126.9(3) . 5_666 ?
Mn1 O1 Mn1 97.61(17) . 5_666 ?
C2 O1 Mn2 121.1(3) . 5_666 ?
Mn1 O1 Mn2 103.50(17) . 5_666 ?
Mn1 O1 Mn2 91.10(15) 5_666 5_666 ?
C4 O2 Mn1 119.7(4) . . ?
C4 O2 Mn2 129.8(4) . . ?
Mn1 O2 Mn2 109.3(2) . . ?
C6 O3A H3A 109.5 . . ?
C6 O3B H3B 109.5 . . ?
C8 O4 Mn1 130.3(4) . 5_666 ?
C8 O4 Mn2 120.3(4) . . ?
Mn1 O4 Mn2 108.02(19) 5_666 . ?
C10 O5 Mn2 116.6(5) . . ?
C10 O5 H5 110(5) . . ?
Mn2 O5 H5 116(5) . . ?
C12 O6 Mn2 110.3(4) . . ?
C12 O6 H6 93(5) . . ?
Mn2 O6 H6 119(5) . . ?
C13 O7 Mn1 123.2(5) . . ?
C13 O8 Mn2 128.2(5) . . ?
C3 N1 C1 114.6(7) . . ?
C3 N1 C5 110.8(7) . . ?
C1 N1 C5 114.0(5) . . ?
C3 N1 Mn1 102.7(4) . . ?
C1 N1 Mn1 102.5(4) . . ?
C5 N1 Mn1 111.2(5) . . ?
C11 N2 C7 112.9(6) . . ?
C11 N2 C9 111.6(5) . . ?
C7 N2 C9 110.7(6) . . ?
C11 N2 Mn2 108.1(5) . . ?
C7 N2 Mn2 106.6(3) . . ?
C9 N2 Mn2 106.5(4) . . ?
N1 C1 C2 112.1(5) . . ?
N1 C1 H1A 109.2 . . ?
C2 C1 H1A 109.2 . . ?
N1 C1 H1B 109.2 . . ?
C2 C1 H1B 109.2 . . ?
H1A C1 H1B 107.9 . . ?
O1 C2 C1 110.4(5) . . ?
O1 C2 H2A 109.6 . . ?
C1 C2 H2A 109.6 . . ?
O1 C2 H2B 109.6 . . ?
C1 C2 H2B 109.6 . . ?
H2A C2 H2B 108.1 . . ?
C4 C3 N1 115.2(6) . . ?
C4 C3 H3C 108.5 . . ?
N1 C3 H3C 108.5 . . ?
C4 C3 H3D 108.5 . . ?
N1 C3 H3D 108.5 . . ?
H3C C3 H3D 107.5 . . ?
O2 C4 C3 116.8(6) . . ?
O2 C4 H4A 121.6 . . ?
C3 C4 H4A 121.6 . . ?
N1 C5 C6 117.9(8) . . ?
N1 C5 H5A 107.8 . . ?
C6 C5 H5A 107.8 . . ?
N1 C5 H5B 107.8 . . ?
C6 C5 H5B 107.8 . . ?
H5A C5 H5B 107.2 . . ?
O3B C6 O3A 30.0(10) . . ?
O3B C6 C5 116.5(13) . . ?
O3A C6 C5 104.8(7) . . ?
O3B C6 H6A 80.8 . . ?
O3A C6 H6A 110.8 . . ?
C5 C6 H6A 110.8 . . ?
O3B C6 H6B 124.1 . . ?
O3A C6 H6B 110.8 . . ?
C5 C6 H6B 110.8 . . ?
H6A C6 H6B 108.9 . . ?
O3B C6 H6C 108.2 . . ?
O3A C6 H6C 136.8 . . ?
C5 C6 H6C 108.2 . . ?
H6A C6 H6C 30.4 . . ?
H6B C6 H6C 82.6 . . ?
O3B C6 H6D 108.2 . . ?
O3A C6 H6D 87.6 . . ?
C5 C6 H6D 108.2 . . ?
H6A C6 H6D 130.1 . . ?
H6B C6 H6D 25.7 . . ?
H6C C6 H6D 107.3 . . ?
N2 C7 C8 111.6(6) . . ?
N2 C7 H7A 109.3 . . ?
C8 C7 H7A 109.3 . . ?
N2 C7 H7B 109.3 . . ?
C8 C7 H7B 109.3 . . ?
H7A C7 H7B 108.0 . . ?
O4 C8 C7 108.9(6) . . ?
O4 C8 H8A 109.9 . . ?
C7 C8 H8A 109.9 . . ?
O4 C8 H8B 109.9 . . ?
C7 C8 H8B 109.9 . . ?
H8A C8 H8B 108.3 . . ?
N2 C9 C10 111.2(6) . . ?
N2 C9 H9A 109.4 . . ?
C10 C9 H9A 109.4 . . ?
N2 C9 H9B 109.4 . . ?
C10 C9 H9B 109.4 . . ?
H9A C9 H9B 108.0 . . ?
O5 C10 C9 108.5(6) . . ?
O5 C10 H10A 110.0 . . ?
C9 C10 H10A 110.0 . . ?
O5 C10 H10B 110.0 . . ?
C9 C10 H10B 110.0 . . ?
H10A C10 H10B 108.4 . . ?
N2 C11 C12 112.1(6) . . ?
N2 C11 H11A 109.2 . . ?
C12 C11 H11A 109.2 . . ?
N2 C11 H11B 109.2 . . ?
C12 C11 H11B 109.2 . . ?
H11A C11 H11B 107.9 . . ?
O6 C12 C11 112.6(6) . . ?
O6 C12 H12A 109.1 . . ?
C11 C12 H12A 109.1 . . ?
O6 C12 H12B 109.1 . . ?
C11 C12 H12B 109.1 . . ?
H12A C12 H12B 107.8 . . ?
O8 C13 O7 127.1(7) . . ?
O8 C13 C14 120.8(6) . . ?
O7 C13 C14 111.8(6) . . ?
C15 C14 C19 118.6(7) . . ?
C15 C14 C13 121.7(6) . . ?
C19 C14 C13 119.7(7) . . ?
C14 C15 C16 123.3(7) . . ?
C14 C15 H15A 118.4 . . ?
C16 C15 H15A 118.4 . . ?
C17 C16 C15 117.2(8) . . ?
C17 C16 H16A 121.4 . . ?
C15 C16 H16A 121.4 . . ?
C18 C17 C16 120.0(8) . . ?
C18 C17 H17A 120.0 . . ?
C16 C17 H17A 120.0 . . ?
C17 C18 C19 121.6(7) . . ?
C17 C18 H18A 119.2 . . ?
C19 C18 H18A 119.2 . . ?
C14 C19 C18 119.3(8) . . ?
C14 C19 H19A 120.4 . . ?
C18 C19 H19A 120.4 . . ?
O10 C20 O9 125.2(6) . . ?
O10 C20 C21 118.1(6) . . ?
O9 C20 C21 116.6(6) . . ?
C22 C21 C26 119.1(7) . . ?
C22 C21 C20 120.2(7) . . ?
C26 C21 C20 120.7(7) . . ?
C23 C22 C21 121.0(9) . . ?
C23 C22 H22A 119.5 . . ?
C21 C22 H22A 119.5 . . ?
C22 C23 C24 120.0(10) . . ?
C22 C23 H23A 120.0 . . ?
C24 C23 H23A 120.0 . . ?
C23 C24 C25 120.4(9) . . ?
C23 C24 H24A 119.8 . . ?
C25 C24 H24A 119.8 . . ?
C24 C25 C26 118.9(11) . . ?
C24 C25 H25A 120.5 . . ?
C26 C25 H25A 120.5 . . ?
C21 C26 C25 120.5(9) . . ?
C21 C26 H26A 119.7 . . ?
C25 C26 H26A 119.7 . . ?
C31 C32A H32A 109.5 . . ?
C31 C32A H32B 109.5 . . ?
C31 C32A H32C 109.5 . . ?
C31 C32B H32D 109.5 . . ?
C31 C32B H32E 109.5 . . ?
H32D C32B H32E 109.5 . . ?
C31 C32B H32F 109.5 . . ?
H32D C32B H32F 109.5 . . ?
H32E C32B H32F 109.5 . . ?
N31 C31 O31 34.6(18) . 2 ?
N31 C31 O31 34.6(18) . . ?
O31 C31 O31 69(4) 2 . ?
N31 C31 C32A 180.000(10) . . ?
O31 C31 C32A 145.4(18) 2 . ?
O31 C31 C32A 145.4(18) . . ?
N31 C31 C32B 107(3) . 2 ?
O31 C31 C32B 133(3) 2 2 ?
O31 C31 C32B 79(3) . 2 ?
C32A C31 C32B 73(3) . 2 ?
N31 C31 C32B 107(3) . . ?
O31 C31 C32B 79(3) 2 . ?
O31 C31 C32B 133(3) . . ?
C32A C31 C32B 73(3) . . ?
C32B C31 C32B 146(5) 2 . ?
C31 O31 H31 109.5 . . ?

loop_
_geom_bond_atom_site_label_1
_geom_bond_atom_site_label_2
_geom_bond_distance
_geom_bond_site_symmetry_2
_geom_bond_publ_flag
Mn1 O4 1.864(4) 5_666 ?
Mn1 O2 1.907(4) . ?
Mn1 O7 1.914(5) . ?
Mn1 O1 1.955(5) . ?
Mn1 O1 2.255(4) 5_666 ?
Mn1 N1 2.324(6) . ?
Mn1 Mn1 3.173(2) 5_666 ?
Mn2 O2 2.084(4) . ?
Mn2 O6 2.178(4) . ?
Mn2 O4 2.271(4) . ?
Mn2 O5 2.304(5) . ?
Mn2 O1 2.308(4) 5_666 ?
Mn2 N2 2.374(5) . ?
Mn2 O8 2.407(6) . ?
O1 C2 1.435(7) . ?
O1 Mn1 2.255(4) 5_666 ?
O1 Mn2 2.308(4) 5_666 ?
O2 C4 1.396(8) . ?
O3A C6 1.470(14) . ?
O3A H3A 0.8400 . ?
O3B C6 1.23(2) . ?
O3B H3B 0.8400 . ?
O4 C8 1.415(7) . ?
O4 Mn1 1.864(4) 5_666 ?
O5 C10 1.424(9) . ?
O5 H5 0.89(4) . ?
O6 C12 1.421(10) . ?
O6 H6 0.90(3) . ?
O7 C13 1.319(7) . ?
O8 C13 1.246(8) . ?
O9 C20 1.266(8) . ?
O10 C20 1.257(8) . ?
N1 C3 1.465(9) . ?
N1 C1 1.478(9) . ?
N1 C5 1.480(9) . ?
N2 C11 1.483(9) . ?
N2 C7 1.485(9) . ?
N2 C9 1.486(9) . ?
C1 C2 1.544(9) . ?
C1 H1A 0.9900 . ?
C1 H1B 0.9900 . ?
C2 H2A 0.9900 . ?
C2 H2B 0.9900 . ?
C3 C4 1.412(10) . ?
C3 H3C 0.9900 . ?
C3 H3D 0.9900 . ?
C4 H4A 0.9500 . ?
C5 C6 1.507(12) . ?
C5 H5A 0.9900 . ?
C5 H5B 0.9900 . ?
C6 H6A 0.9900 . ?
C6 H6B 0.9900 . ?
C6 H6C 0.9900 . ?
C6 H6D 0.9900 . ?
C7 C8 1.496(10) . ?
C7 H7A 0.9900 . ?
C7 H7B 0.9900 . ?
C8 H8A 0.9900 . ?
C8 H8B 0.9900 . ?
C9 C10 1.490(12) . ?
C9 H9A 0.9900 . ?
C9 H9B 0.9900 . ?
C10 H10A 0.9900 . ?
C10 H10B 0.9900 . ?
C11 C12 1.531(12) . ?
C11 H11A 0.9900 . ?
C11 H11B 0.9900 . ?
C12 H12A 0.9900 . ?
C12 H12B 0.9900 . ?
C13 C14 1.499(11) . ?
C14 C15 1.370(11) . ?
C14 C19 1.398(9) . ?
C15 C16 1.415(12) . ?
C15 H15A 0.9500 . ?
C16 C17 1.412(11) . ?
C16 H16A 0.9500 . ?
C17 C18 1.369(12) . ?
C17 H17A 0.9500 . ?
C18 C19 1.412(11) . ?
C18 H18A 0.9500 . ?
C19 H19A 0.9500 . ?
C20 C21 1.506(9) . ?
C21 C22 1.385(10) . ?
C21 C26 1.388(11) . ?
C22 C23 1.378(11) . ?
C22 H22A 0.9500 . ?
C23 C24 1.384(17) . ?
C23 H23A 0.9500 . ?
C24 C25 1.390(17) . ?
C24 H24A 0.9500 . ?
C25 C26 1.407(12) . ?
C25 H25A 0.9500 . ?
C26 H26A 0.9500 . ?
C32A C31 1.39(2) . ?
C32A H32A 0.9800 . ?
C32A H32B 0.9800 . ?
C32A H32C 0.9800 . ?
C32B C31 1.46(6) . ?
C32B H32D 0.9800 . ?
C32B H32E 0.9800 . ?
C32B H32F 0.9800 . ?
C31 N31 1.21(3) . ?
C31 O31 1.37(5) 2 ?
C31 O31 1.37(5) . ?
C31 C32B 1.46(6) 2 ?
O31 H31 0.8400 . ?

loop_
_geom_hbond_atom_site_label_D
_geom_hbond_atom_site_label_H
_geom_hbond_atom_site_label_A
_geom_hbond_distance_DH
_geom_hbond_distance_HA
_geom_hbond_distance_DA
_geom_hbond_angle_DHA
_geom_hbond_site_symmetry_A
O5 H5 O10 0.89(4) 1.82(5) 2.675(7) 161(8) .
O6 H6 O9 0.90(3) 1.74(3) 2.589(7) 158(7) .
O3A H3A O9 0.84 1.87 2.645(9) 153.4 6_566
